data_2215351
loop_
_publ_author_name
'Li-Na Zhu'
'Shan Gao'
'Li-Hua Huo'
'Hui Zhao'

_publ_section_title
;
 (<i>E</i>)-<i>N</i>-[2-(Pyridin-2-yl)isoindolin-1-ylidene]pyridin-2-amine
;
_journal_coeditor_code BG2102
_journal_issue 10
_journal_name_full 'Acta Crystallographica Section E'
_journal_page_first o4111
_journal_page_last o4111
_journal_paper_doi 10.1107/S1600536807044984
_journal_volume 63
_journal_year 2007
_chemical_formula_iupac 'C18 H14 N4'
_chemical_formula_moiety 'C18 H14 N4'
_chemical_formula_sum 'C18 H14 N4'
_chemical_formula_weight 286.33
_chemical_name_systematic
;
(E)-N-[2-(Pyridin-2-yl)isoindolin-1-ylidene]pyridin-2-amine
;
_space_group_IT_number 2
_symmetry_cell_setting triclinic
_symmetry_space_group_name_Hall '-P 1'
_symmetry_space_group_name_H-M 'P -1'
_atom_sites_solution_hydrogens geom
_atom_sites_solution_primary direct
_atom_sites_solution_secondary difmap
_audit_creation_method SHELXL97
_cell_angle_alpha 105.97(3)
_cell_angle_beta 92.13(3)
_cell_angle_gamma 118.51(3)
_cell_formula_units_Z 2
_cell_length_a 8.2571(17)
_cell_length_b 8.2797(17)
_cell_length_c 12.521(3)
_cell_measurement_reflns_used 5618
_cell_measurement_temperature 295(2)
_cell_measurement_theta_max 27.44
_cell_measurement_theta_min 3.04
_cell_volume 708.6(4)
_computing_cell_refinement 'RAPID-AUTO (Rigaku, 1998)'
_computing_data_collection 'RAPID-AUTO (Rigaku, 1998)'
_computing_data_reduction 'CrystalStructure (Rigaku/MSC, 2002)'
_computing_molecular_graphics 'ORTEP-II (Johnson, 1976)'
_computing_publication_material SHELXL-97
_computing_structure_refinement 'SHELXL-97 (Sheldrick, 1997)'
_computing_structure_solution 'SHELXS-97 (Sheldrick, 1997)'
_diffrn_ambient_temperature 295(2)
_diffrn_detector_area_resol_mean 10.000
_diffrn_measured_fraction_theta_full 0.990
_diffrn_measured_fraction_theta_max 0.990
_diffrn_measurement_device_type 'Rigaku RAXIS-RAPID'
_diffrn_measurement_method \w
_diffrn_radiation_monochromator graphite
_diffrn_radiation_source 'fine-focus sealed tube'
_diffrn_radiation_type MoK\a
_diffrn_radiation_wavelength 0.71073
_diffrn_reflns_av_R_equivalents 0.0152
_diffrn_reflns_av_sigmaI/netI 0.0200
_diffrn_reflns_limit_h_max 10
_diffrn_reflns_limit_h_min -10
_diffrn_reflns_limit_k_max 10
_diffrn_reflns_limit_k_min -10
_diffrn_reflns_limit_l_max 16
_diffrn_reflns_limit_l_min -14
_diffrn_reflns_number 6990
_diffrn_reflns_theta_full 27.46
_diffrn_reflns_theta_max 27.46
_diffrn_reflns_theta_min 3.04
_diffrn_standards_decay_% 0
_diffrn_standards_interval_count 0
_diffrn_standards_interval_time 0
_diffrn_standards_number 0
_exptl_absorpt_coefficient_mu 0.083
_exptl_absorpt_correction_T_max 0.980
_exptl_absorpt_correction_T_min 0.969
_exptl_absorpt_correction_type multi-scan
_exptl_absorpt_process_details 'ABSCOR (Higashi, 1995)'
_exptl_crystal_colour colorless
_exptl_crystal_density_diffrn 1.342
_exptl_crystal_density_method 'not measured'
_exptl_crystal_description prism
_exptl_crystal_F_000 300
_exptl_crystal_size_max 0.36
_exptl_crystal_size_mid 0.25
_exptl_crystal_size_min 0.21
_refine_diff_density_max 0.176
_refine_diff_density_min -0.211
_refine_ls_extinction_method none
_refine_ls_goodness_of_fit_ref 1.134
_refine_ls_hydrogen_treatment constr
_refine_ls_matrix_type full
_refine_ls_number_parameters 199
_refine_ls_number_reflns 3208
_refine_ls_number_restraints 0
_refine_ls_restrained_S_all 1.134
_refine_ls_R_factor_all 0.0521
_refine_ls_R_factor_gt 0.0376
_refine_ls_shift/su_max 0.000
_refine_ls_shift/su_mean 0.000
_refine_ls_structure_factor_coef Fsqd
_refine_ls_weighting_details 'calc w=1/[\s^2^(Fo^2^)+(0.0540P)^2^+0.0939P] where P=(Fo^2^+2Fc^2^)/3'
_refine_ls_weighting_scheme calc
_refine_ls_wR_factor_gt 0.0998
_refine_ls_wR_factor_ref 0.1148
_reflns_number_gt 2492
_reflns_number_total 3208
_reflns_threshold_expression I>2\s(I)
_cod_data_source_file bg2102.cif
_cod_data_source_block I
_cod_depositor_comments
;
The following automatic conversions were performed:
'_symmetry_cell_setting' value 'Triclinic' changed to 'triclinic'
according to '/home/saulius/struct/CIF-dictionaries/cif_core.dic'
dictionary named 'cif_core.dic' version 2.4.1 from 2010-06-29.

Automatic conversion script
Id: cif_fix_enum 1527 2010-12-29 10:47:43Z saulius 

The following automatic conversions were performed:

'_symmetry_cell_setting' value 'Triclinic' changed to 'triclinic'
according to /home/saulius/struct/CIF-dictionaries/cif_core.dic
dictionary named 'cif_core.dic' version 2.4.1 from 2010-06-29.

Automatic conversion script
Id: cif_fix_values 1715 2011-07-08 13:25:40Z adriana 
;
_cod_original_cell_volume 708.7(4)
_cod_database_code 2215351
_cod_database_fobs_code 2215351

loop_
_symmetry_equiv_pos_as_xyz
'x, y, z'
'-x, -y, -z'

loop_
_atom_site_type_symbol
_atom_site_label
_atom_site_fract_x
_atom_site_fract_y
_atom_site_fract_z
_atom_site_U_iso_or_equiv
_atom_site_adp_type
_atom_site_calc_flag
_atom_site_refinement_flags
_atom_site_occupancy
N N1 -0.09225(17) 0.76516(17) 0.87717(10) 0.0466(3) Uani d . 1
N N2 -0.11473(15) 0.63183(17) 0.68229(9) 0.0435(3) Uani d . 1
N N3 0.08028(14) 0.75228(15) 0.55829(8) 0.0379(3) Uani d . 1
N N4 0.03406(16) 0.81571(18) 0.39661(9) 0.0465(3) Uani d . 1
C C1 -0.13993(17) 0.60736(19) 0.78836(11) 0.0388(3) Uani d . 1
C C2 -0.2270(2) 0.4209(2) 0.79558(12) 0.0492(3) Uani d . 1
H H2 -0.2595 0.3133 0.7320 0.059 Uiso calc R 1
C C3 -0.2642(3) 0.3984(2) 0.89801(13) 0.0597(4) Uani d . 1
H H3 -0.3208 0.2751 0.9050 0.072 Uiso calc R 1
C C4 -0.2171(3) 0.5599(2) 0.99041(13) 0.0598(4) Uani d . 1
H H4 -0.2428 0.5480 1.0604 0.072 Uiso calc R 1
C C5 -0.1313(2) 0.7384(2) 0.97623(12) 0.0528(4) Uani d . 1
H H5 -0.0981 0.8476 1.0388 0.063 Uiso calc R 1
C C6 0.04936(17) 0.71127(17) 0.65899(10) 0.0356(3) Uani d . 1
C C7 0.23566(17) 0.76891(17) 0.72090(11) 0.0371(3) Uani d . 1
C C8 0.2882(2) 0.7566(2) 0.82419(12) 0.0469(3) Uani d . 1
H H8 0.2006 0.7114 0.8690 0.056 Uiso calc R 1
C C9 0.4738(2) 0.8131(2) 0.85819(13) 0.0531(4) Uani d . 1
H H9 0.5114 0.8066 0.9271 0.064 Uiso calc R 1
C C10 0.6052(2) 0.8793(2) 0.79186(13) 0.0506(3) Uani d . 1
H H10 0.7292 0.9157 0.8164 0.061 Uiso calc R 1
C C11 0.55360(19) 0.8919(2) 0.68939(12) 0.0447(3) Uani d . 1
H H11 0.6415 0.9367 0.6447 0.054 Uiso calc R 1
C C12 0.36805(18) 0.83610(18) 0.65505(11) 0.0377(3) Uani d . 1
C C13 0.27804(17) 0.83251(19) 0.54836(11) 0.0399(3) Uani d . 1
H H13 0.3312 0.9626 0.5438 0.048 Uiso calc R 1
H H14 0.2921 0.7496 0.4822 0.048 Uiso calc R 1
C C14 -0.04689(17) 0.73947(17) 0.47444(10) 0.0358(3) Uani d . 1
C C15 -0.24000(19) 0.6558(2) 0.47075(12) 0.0456(3) Uani d . 1
H H15 -0.2938 0.6035 0.5259 0.055 Uiso calc R 1
C C16 -0.3486(2) 0.6527(2) 0.38339(12) 0.0495(3) Uani d . 1
H H16 -0.4780 0.5959 0.3784 0.059 Uiso calc R 1
C C17 -0.2669(2) 0.7331(2) 0.30345(12) 0.0511(4) Uani d . 1
H H17 -0.3383 0.7337 0.2445 0.061 Uiso calc R 1
C C18 -0.0762(2) 0.8124(2) 0.31402(12) 0.0543(4) Uani d . 1
H H18 -0.0198 0.8674 0.2603 0.065 Uiso calc R 1

loop_
_atom_site_aniso_label
_atom_site_aniso_U_11
_atom_site_aniso_U_22
_atom_site_aniso_U_33
_atom_site_aniso_U_12
_atom_site_aniso_U_13
_atom_site_aniso_U_23
N1 0.0504(7) 0.0451(6) 0.0436(6) 0.0217(5) 0.0095(5) 0.0187(5)
N2 0.0378(6) 0.0553(7) 0.0393(6) 0.0200(5) 0.0125(5) 0.0248(5)
N3 0.0355(5) 0.0429(6) 0.0355(6) 0.0172(5) 0.0113(4) 0.0179(5)
N4 0.0425(6) 0.0589(7) 0.0364(6) 0.0209(5) 0.0124(5) 0.0220(5)
C1 0.0331(6) 0.0476(7) 0.0390(7) 0.0198(5) 0.0102(5) 0.0200(6)
C2 0.0617(9) 0.0436(8) 0.0409(7) 0.0244(7) 0.0166(6) 0.0157(6)
C3 0.0843(11) 0.0460(8) 0.0501(9) 0.0282(8) 0.0240(8) 0.0259(7)
C4 0.0844(12) 0.0613(10) 0.0399(8) 0.0360(9) 0.0236(7) 0.0260(7)
C5 0.0688(10) 0.0514(8) 0.0391(7) 0.0315(8) 0.0112(7) 0.0144(6)
C6 0.0385(6) 0.0340(6) 0.0350(6) 0.0174(5) 0.0109(5) 0.0142(5)
C7 0.0376(7) 0.0349(6) 0.0402(7) 0.0175(5) 0.0102(5) 0.0159(5)
C8 0.0445(7) 0.0557(8) 0.0479(8) 0.0250(6) 0.0138(6) 0.0280(7)
C9 0.0488(8) 0.0617(9) 0.0538(9) 0.0262(7) 0.0057(6) 0.0302(7)
C10 0.0381(7) 0.0512(8) 0.0626(9) 0.0202(6) 0.0061(6) 0.0247(7)
C11 0.0370(7) 0.0435(7) 0.0531(8) 0.0181(6) 0.0127(6) 0.0193(6)
C12 0.0384(6) 0.0343(6) 0.0400(7) 0.0173(5) 0.0108(5) 0.0135(5)
C13 0.0358(6) 0.0455(7) 0.0389(7) 0.0187(5) 0.0137(5) 0.0175(6)
C14 0.0401(7) 0.0334(6) 0.0322(6) 0.0174(5) 0.0093(5) 0.0107(5)
C15 0.0409(7) 0.0533(8) 0.0451(7) 0.0206(6) 0.0144(6) 0.0251(6)
C16 0.0398(7) 0.0583(9) 0.0497(8) 0.0224(6) 0.0098(6) 0.0217(7)
C17 0.0506(8) 0.0644(9) 0.0399(7) 0.0295(7) 0.0063(6) 0.0196(7)
C18 0.0530(8) 0.0729(10) 0.0383(7) 0.0273(8) 0.0137(6) 0.0287(7)

loop_
_atom_type_symbol
_atom_type_description
_atom_type_scat_dispersion_real
_atom_type_scat_dispersion_imag
_atom_type_scat_source
C C 0.0033 0.0016 'International Tables Vol C Tables 4.2.6.8 and 6.1.1.4'
H H 0.0000 0.0000 'International Tables Vol C Tables 4.2.6.8 and 6.1.1.4'
N N 0.0061 0.0033 'International Tables Vol C Tables 4.2.6.8 and 6.1.1.4'

loop_
_geom_angle_atom_site_label_1
_geom_angle_atom_site_label_2
_geom_angle_atom_site_label_3
_geom_angle
C1 N1 C5 117.37(12)
C6 N2 C1 121.20(12)
C6 N3 C14 128.75(11)
C6 N3 C13 112.22(10)
C14 N3 C13 118.85(10)
C14 N4 C18 117.72(12)
N1 C1 C2 122.43(12)
N1 C1 N2 117.73(12)
C2 C1 N2 119.60(13)
C3 C2 C1 118.84(14)
C3 C2 H2 120.6
C1 C2 H2 120.6
C2 C3 C4 119.44(14)
C2 C3 H3 120.3
C4 C3 H3 120.3
C5 C4 C3 118.07(14)
C5 C4 H4 121.0
C3 C4 H4 121.0
N1 C5 C4 123.85(14)
N1 C5 H5 118.1
C4 C5 H5 118.1
N2 C6 N3 122.49(12)
N2 C6 C7 131.41(11)
N3 C6 C7 106.04(10)
C12 C7 C8 120.14(12)
C12 C7 C6 108.58(11)
C8 C7 C6 131.20(12)
C9 C8 C7 118.22(13)
C9 C8 H8 120.9
C7 C8 H8 120.9
C8 C9 C10 121.37(14)
C8 C9 H9 119.3
C10 C9 H9 119.3
C11 C10 C9 120.57(14)
C11 C10 H10 119.7
C9 C10 H10 119.7
C12 C11 C10 118.32(13)
C12 C11 H11 120.8
C10 C11 H11 120.8
C11 C12 C7 121.37(12)
C11 C12 C13 128.40(12)
C7 C12 C13 110.22(11)
N3 C13 C12 102.90(10)
N3 C13 H13 111.2
C12 C13 H13 111.2
N3 C13 H14 111.2
C12 C13 H14 111.2
H13 C13 H14 109.1
N4 C14 C15 122.18(12)
N4 C14 N3 113.52(11)
C15 C14 N3 124.30(11)
C16 C15 C14 118.21(12)
C16 C15 H15 120.9
C14 C15 H15 120.9
C17 C16 C15 120.30(13)
C17 C16 H16 119.9
C15 C16 H16 119.9
C18 C17 C16 117.41(13)
C18 C17 H17 121.3
C16 C17 H17 121.3
N4 C18 C17 124.18(13)
N4 C18 H18 117.9
C17 C18 H18 117.9

loop_
_geom_bond_atom_site_label_1
_geom_bond_atom_site_label_2
_geom_bond_distance
N1 C1 1.3325(19)
N1 C5 1.3432(18)
N2 C6 1.2797(17)
N2 C1 1.4060(16)
N3 C6 1.3953(15)
N3 C14 1.4024(16)
N3 C13 1.4656(16)
N4 C14 1.3338(16)
N4 C18 1.3378(18)
C1 C2 1.3892(19)
C2 C3 1.371(2)
C2 H2 0.9300
C3 C4 1.377(2)
C3 H3 0.9300
C4 C5 1.368(2)
C4 H4 0.9300
C5 H5 0.9300
C6 C7 1.4839(18)
C7 C12 1.3867(18)
C7 C8 1.3947(18)
C8 C9 1.380(2)
C8 H8 0.9300
C9 C10 1.385(2)
C9 H9 0.9300
C10 C11 1.383(2)
C10 H10 0.9300
C11 C12 1.3827(19)
C11 H11 0.9300
C12 C13 1.4903(18)
C13 H13 0.9700
C13 H14 0.9700
C14 C15 1.3953(18)
C15 C16 1.375(2)
C15 H15 0.9300
C16 C17 1.374(2)
C16 H16 0.9300
C17 C18 1.370(2)
C17 H17 0.9300
C18 H18 0.9300

loop_
_geom_torsion_atom_site_label_1
_geom_torsion_atom_site_label_2
_geom_torsion_atom_site_label_3
_geom_torsion_atom_site_label_4
_geom_torsion
C5 N1 C1 C2 0.1(2)
C5 N1 C1 N2 174.56(12)
C6 N2 C1 N1 73.68(17)
C6 N2 C1 C2 -111.73(16)
N1 C1 C2 C3 -0.4(2)
N2 C1 C2 C3 -174.77(14)
C1 C2 C3 C4 0.9(3)
C2 C3 C4 C5 -1.1(3)
C1 N1 C5 C4 -0.3(2)
C3 C4 C5 N1 0.8(3)
C1 N2 C6 N3 -174.52(11)
C1 N2 C6 C7 8.8(2)
C14 N3 C6 N2 8.3(2)
C13 N3 C6 N2 -176.67(12)
C14 N3 C6 C7 -174.30(11)
C13 N3 C6 C7 0.74(13)
N2 C6 C7 C12 175.52(13)
N3 C6 C7 C12 -1.57(13)
N2 C6 C7 C8 -1.2(2)
N3 C6 C7 C8 -178.27(13)
C12 C7 C8 C9 0.2(2)
C6 C7 C8 C9 176.54(13)
C7 C8 C9 C10 -0.4(2)
C8 C9 C10 C11 0.5(2)
C9 C10 C11 C12 -0.2(2)
C10 C11 C12 C7 0.0(2)
C10 C11 C12 C13 -178.68(13)
C8 C7 C12 C11 0.08(19)
C6 C7 C12 C11 -177.06(11)
C8 C7 C12 C13 178.94(12)
C6 C7 C12 C13 1.80(14)
C6 N3 C13 C12 0.29(13)
C14 N3 C13 C12 175.88(10)
C11 C12 C13 N3 177.45(12)
C7 C12 C13 N3 -1.30(14)
C18 N4 C14 C15 0.9(2)
C18 N4 C14 N3 -179.11(12)
C6 N3 C14 N4 170.91(11)
C13 N3 C14 N4 -3.85(16)
C6 N3 C14 C15 -9.1(2)
C13 N3 C14 C15 176.12(12)
N4 C14 C15 C16 0.1(2)
N3 C14 C15 C16 -179.90(12)
C14 C15 C16 C17 -1.0(2)
C15 C16 C17 C18 0.9(2)
C14 N4 C18 C17 -1.0(2)
C16 C17 C18 N4 0.1(2)

loop_
_cod_related_entry_id
_cod_related_entry_database
_cod_related_entry_code
1 ChemSpider 30655327
